data_1540532
loop_
_publ_author_name
'Peng, Jing'
'Chen, Chao'
'Xi, Chanjuan'

_publ_section_title
;
 \b-Arylation of oxime ethers using diaryliodonium salts through
 activation of inert C(sp3)--H bonds using a palladium catalyst
;
_journal_issue 2
_journal_name_full 'Chem. Sci.'
_journal_page_first 1383
_journal_paper_doi 10.1039/C5SC03903G
_journal_volume 7
_journal_year 2016
_chemical_absolute_configuration rm
_chemical_formula_sum 'C47 H65 N O5'
_chemical_formula_weight 724.00
_chemical_name_systematic
; 
 ? 
;
_space_group_IT_number 5
_symmetry_cell_setting monoclinic
_symmetry_space_group_name_Hall 'C 2y'
_symmetry_space_group_name_H-M 'C 1 2 1'
_atom_sites_solution_hydrogens geom
_atom_sites_solution_primary direct
_atom_sites_solution_secondary difmap
_audit_creation_method SHELXL-97
_audit_update_record
;
2015-04-03 deposited with the CCDC.
2015-11-11 downloaded from the CCDC.
;
_cell_angle_alpha 90.00
_cell_angle_beta 98.87(3)
_cell_angle_gamma 90.00
_cell_formula_units_Z 4
_cell_length_a 35.188(7)
_cell_length_b 7.4837(15)
_cell_length_c 16.526(3)
_cell_measurement_temperature 173(2)
_cell_volume 4299.9(15)
_computing_cell_refinement 'CrystalClear (Rigaku Inc., 2007)'
_computing_data_collection 'CrystalClear (Rigaku Inc., 2007)'
_computing_data_reduction 'CrystalClear (Rigaku Inc., 2007)'
_computing_molecular_graphics 'XP in Siemens SHELXTL (Sheldrick, 1994)'
_computing_publication_material 'SHELX97 (Sheldrick, 1997)'
_computing_structure_refinement 'SHELXL-97 (Sheldrick, 1997)'
_computing_structure_solution 'SHELXS-97 (Sheldrick, 1990)'
_diffrn_ambient_temperature 173(2)
_diffrn_measured_fraction_theta_full 0.998
_diffrn_measured_fraction_theta_max 0.998
_diffrn_measurement_device_type 'Saturn724+ CCD'
_diffrn_measurement_method '\w scans at fixed \c = 45\%'
_diffrn_radiation_monochromator graphite
_diffrn_radiation_source 'sealed tube'
_diffrn_radiation_type MoK\a
_diffrn_radiation_wavelength 0.71073
_diffrn_reflns_av_R_equivalents 0.0660
_diffrn_reflns_av_sigmaI/netI 0.0729
_diffrn_reflns_limit_h_max 45
_diffrn_reflns_limit_h_min -45
_diffrn_reflns_limit_k_max 9
_diffrn_reflns_limit_k_min -9
_diffrn_reflns_limit_l_max 21
_diffrn_reflns_limit_l_min -21
_diffrn_reflns_number 30058
_diffrn_reflns_theta_full 26.00
_diffrn_reflns_theta_max 27.48
_diffrn_reflns_theta_min 1.17
_exptl_absorpt_coefficient_mu 0.071
_exptl_absorpt_correction_T_max 0.9965
_exptl_absorpt_correction_T_min 0.9804
_exptl_absorpt_correction_type multi-scan
_exptl_crystal_colour Colorless
_exptl_crystal_density_diffrn 1.118
_exptl_crystal_density_method 'not measured'
_exptl_crystal_description Plate
_exptl_crystal_F_000 1576
_exptl_crystal_size_max 0.28
_exptl_crystal_size_mid 0.15
_exptl_crystal_size_min 0.05
_platon_squeeze_details ' ?'
_refine_diff_density_max 0.366
_refine_diff_density_min -0.245
_refine_diff_density_rms 0.066
_refine_ls_abs_structure_details 'Flack H D (1983), Acta Cryst. A39, 876-881'
_refine_ls_abs_structure_Flack 0(2)
_refine_ls_extinction_method none
_refine_ls_goodness_of_fit_ref 1.051
_refine_ls_hydrogen_treatment constr
_refine_ls_matrix_type full
_refine_ls_number_parameters 487
_refine_ls_number_reflns 9845
_refine_ls_number_restraints 1
_refine_ls_restrained_S_all 1.051
_refine_ls_R_factor_all 0.1218
_refine_ls_R_factor_gt 0.0992
_refine_ls_shift/su_max 0.000
_refine_ls_shift/su_mean 0.000
_refine_ls_structure_factor_coef Fsqd
_refine_ls_weighting_details 'calc w=1/[\s^2^(Fo^2^)+(0.0822P)^2^+9.0740P] where P=(Fo^2^+2Fc^2^)/3'
_refine_ls_weighting_scheme calc
_refine_ls_wR_factor_gt 0.2153
_refine_ls_wR_factor_ref 0.2303
_reflns_number_gt 7661
_reflns_number_total 9845
_reflns_threshold_expression >2sigma(I)
_cod_data_source_file c5sc03903g2.cif
_cod_data_source_block a
_cod_depositor_comments 'Adding full bibliography for 1540531--1540532.cif.'
_cod_original_cell_volume 4299.8(15)
_cod_original_sg_symbol_H-M C2
_cod_database_code 1540532

loop_
_symmetry_equiv_pos_as_xyz
'x, y, z'
'-x, y, -z'
'x+1/2, y+1/2, z'
'-x+1/2, y+1/2, -z'

loop_
_atom_site_label
_atom_site_type_symbol
_atom_site_fract_x
_atom_site_fract_y
_atom_site_fract_z
_atom_site_U_iso_or_equiv
_atom_site_adp_type
_atom_site_occupancy
_atom_site_symmetry_multiplicity
_atom_site_calc_flag
_atom_site_refinement_flags
C16 C 0.29312(11) 0.5125(5) 0.3187(2) 0.0321(8) Uani 1 1 d .
C13 C 0.27764(11) 0.4890(5) 0.2294(2) 0.0339(9) Uani 1 1 d .
O5 O 0.40725(9) 1.0178(4) 0.6315(2) 0.0484(8) Uani 1 1 d .
C4 C 0.30586(11) 0.7030(5) 0.4463(2) 0.0294(8) Uani 1 1 d .
C19 C 0.33942(11) 0.5695(5) 0.4742(2) 0.0311(8) Uani 1 1 d .
H19 H 0.3587 0.5931 0.4368 0.037 Uiso 1 1 calc R
C27 C 0.37715(13) 0.3712(6) 0.7546(2) 0.0394(10) Uani 1 1 d .
H27 H 0.3774 0.2624 0.7251 0.047 Uiso 1 1 calc R
C3 C 0.32138(12) 0.8954(5) 0.4662(2) 0.0337(9) Uani 1 1 d .
H3A H 0.3417 0.9221 0.4327 0.040 Uiso 1 1 calc R
H3B H 0.3002 0.9823 0.4511 0.040 Uiso 1 1 calc R
C17 C 0.31136(14) 0.3553(5) 0.3632(3) 0.0418(10) Uani 1 1 d .
H17A H 0.3335 0.3184 0.3366 0.050 Uiso 1 1 calc R
H17B H 0.2926 0.2558 0.3564 0.050 Uiso 1 1 calc R
C1 C 0.37012(12) 0.7891(6) 0.5804(2) 0.0348(9) Uani 1 1 d .
C10 C 0.23079(12) 0.5604(5) 0.1114(2) 0.0345(9) Uani 1 1 d .
H10 H 0.2508 0.5987 0.0782 0.041 Uiso 1 1 calc R
C39 C 0.19125(12) 0.6265(6) 0.0663(3) 0.0385(9) Uani 1 1 d .
H39 H 0.1707 0.5870 0.0979 0.046 Uiso 1 1 calc R
C34 C 0.46622(11) 0.4810(7) 0.3697(3) 0.0416(10) Uani 1 1 d .
C18 C 0.32559(12) 0.3793(5) 0.4546(2) 0.0334(9) Uani 1 1 d .
H18A H 0.3045 0.3509 0.4857 0.040 Uiso 1 1 calc R
H18B H 0.3470 0.2949 0.4720 0.040 Uiso 1 1 calc R
C9 C 0.24431(11) 0.6218(5) 0.2011(2) 0.0290(8) Uani 1 1 d .
C2 C 0.33767(12) 0.9180(5) 0.5563(2) 0.0358(9) Uani 1 1 d .
H2A H 0.3471 1.0418 0.5665 0.043 Uiso 1 1 calc R
H2B H 0.3172 0.8963 0.5900 0.043 Uiso 1 1 calc R
O1 O 0.48999(12) 0.3421(6) 0.2583(2) 0.0692(11) Uani 1 1 d .
O2 O 0.50521(10) 0.6254(6) 0.2881(2) 0.0620(10) Uani 1 1 d .
N1 N 0.40406(10) 0.8319(4) 0.6151(2) 0.0371(8) Uani 1 1 d .
C20 C 0.36250(11) 0.5898(5) 0.5629(2) 0.0301(8) Uani 1 1 d .
C30 C 0.40054(12) 0.4787(5) 0.5700(2) 0.0345(9) Uani 1 1 d .
H30A H 0.4176 0.5192 0.6199 0.041 Uiso 1 1 calc R
H30B H 0.3940 0.3523 0.5790 0.041 Uiso 1 1 calc R
C6 C 0.29328(11) 0.6767(5) 0.3530(2) 0.0316(8) Uani 1 1 d .
C7 C 0.27704(13) 0.8375(6) 0.3058(2) 0.0379(9) Uani 1 1 d .
H7A H 0.2977 0.9282 0.3086 0.045 Uiso 1 1 calc R
H7B H 0.2566 0.8881 0.3340 0.045 Uiso 1 1 calc R
C8 C 0.26010(12) 0.8099(5) 0.2153(2) 0.0351(9) Uani 1 1 d .
H8A H 0.2392 0.8976 0.1992 0.042 Uiso 1 1 calc R
H8B H 0.2803 0.8306 0.1808 0.042 Uiso 1 1 calc R
C5 C 0.26897(12) 0.6726(6) 0.4845(3) 0.0375(9) Uani 1 1 d .
H5A H 0.2622 0.5456 0.4812 0.056 Uiso 1 1 calc R
H5B H 0.2479 0.7429 0.4545 0.056 Uiso 1 1 calc R
H5C H 0.2735 0.7102 0.5420 0.056 Uiso 1 1 calc R
C31 C 0.42337(11) 0.4838(6) 0.5003(2) 0.0349(9) Uani 1 1 d .
C23 C 0.35949(15) 0.6781(6) 0.7615(3) 0.0490(12) Uani 1 1 d .
H23 H 0.3478 0.7820 0.7355 0.059 Uiso 1 1 calc R
C21 C 0.33880(12) 0.5157(6) 0.6285(2) 0.0385(9) Uani 1 1 d .
H21A H 0.3147 0.5857 0.6252 0.046 Uiso 1 1 calc R
H21B H 0.3315 0.3905 0.6144 0.046 Uiso 1 1 calc R
O4 O 0.42814(16) 0.4050(7) 0.9954(2) 0.0998(18) Uani 1 1 d .
C12 C 0.25845(13) 0.3094(6) 0.2012(3) 0.0415(10) Uani 1 1 d .
H12A H 0.2781 0.2185 0.1938 0.050 Uiso 1 1 calc R
H12B H 0.2427 0.2645 0.2417 0.050 Uiso 1 1 calc R
C22 C 0.35937(12) 0.5209(5) 0.7162(2) 0.0348(9) Uani 1 1 d .
C37 C 0.48790(13) 0.4721(7) 0.2997(3) 0.0449(11) Uani 1 1 d .
C32 C 0.44177(14) 0.6346(7) 0.4778(3) 0.0507(12) Uani 1 1 d .
H32 H 0.4399 0.7424 0.5073 0.061 Uiso 1 1 calc R
C11 C 0.23297(13) 0.3516(6) 0.1191(3) 0.0389(10) Uani 1 1 d .
H11A H 0.2069 0.3008 0.1182 0.047 Uiso 1 1 calc R
H11B H 0.2443 0.2999 0.0731 0.047 Uiso 1 1 calc R
C15 C 0.21142(12) 0.5961(6) 0.2507(2) 0.0370(9) Uani 1 1 d .
H15A H 0.1990 0.4805 0.2369 0.056 Uiso 1 1 calc R
H15B H 0.1925 0.6921 0.2376 0.056 Uiso 1 1 calc R
H15C H 0.2216 0.5993 0.3093 0.056 Uiso 1 1 calc R
C26 C 0.39441(14) 0.3792(7) 0.8348(3) 0.0506(12) Uani 1 1 d .
H26 H 0.4069 0.2767 0.8604 0.061 Uiso 1 1 calc R
C36 C 0.42753(15) 0.3297(7) 0.4558(3) 0.0505(12) Uani 1 1 d .
H36 H 0.4158 0.2224 0.4700 0.061 Uiso 1 1 calc R
C25 C 0.39358(15) 0.5394(8) 0.8792(3) 0.0536(13) Uani 1 1 d .
C40 C 0.19023(14) 0.8308(7) 0.0599(3) 0.0468(11) Uani 1 1 d .
H40A H 0.1918 0.8826 0.1148 0.070 Uiso 1 1 calc R
H40B H 0.1662 0.8683 0.0262 0.070 Uiso 1 1 calc R
H40C H 0.2121 0.8723 0.0346 0.070 Uiso 1 1 calc R
C24 C 0.37586(17) 0.6880(7) 0.8418(3) 0.0590(14) Uani 1 1 d .
H24 H 0.3750 0.7963 0.8715 0.071 Uiso 1 1 calc R
C43 C 0.13874(14) 0.4836(8) -0.1509(3) 0.0517(12) Uani 1 1 d .
H43A H 0.1608 0.5152 -0.1789 0.062 Uiso 1 1 calc R
H43B H 0.1404 0.3536 -0.1397 0.062 Uiso 1 1 calc R
C41 C 0.18354(12) 0.5425(7) -0.0190(2) 0.0421(10) Uani 1 1 d .
H41A H 0.1866 0.4115 -0.0129 0.051 Uiso 1 1 calc R
H41B H 0.2035 0.5854 -0.0506 0.051 Uiso 1 1 calc R
C33 C 0.46295(14) 0.6340(7) 0.4135(3) 0.0548(13) Uani 1 1 d .
H33 H 0.4753 0.7404 0.3999 0.066 Uiso 1 1 calc R
C42 C 0.14404(13) 0.5805(7) -0.0689(3) 0.0456(11) Uani 1 1 d .
H42A H 0.1238 0.5418 -0.0373 0.055 Uiso 1 1 calc R
H42B H 0.1412 0.7107 -0.0785 0.055 Uiso 1 1 calc R
C44 C 0.10228(14) 0.5171(8) -0.2103(3) 0.0538(12) Uani 1 1 d .
H44 H 0.0988 0.6494 -0.2157 0.065 Uiso 1 1 calc R
C35 C 0.44846(15) 0.3277(7) 0.3907(3) 0.0537(12) Uani 1 1 d .
H35 H 0.4505 0.2204 0.3609 0.064 Uiso 1 1 calc R
C14 C 0.31217(12) 0.5112(6) 0.1820(3) 0.0437(10) Uani 1 1 d .
H14A H 0.3225 0.6325 0.1901 0.066 Uiso 1 1 calc R
H14B H 0.3035 0.4906 0.1234 0.066 Uiso 1 1 calc R
H14C H 0.3322 0.4244 0.2024 0.066 Uiso 1 1 calc R
C38 C 0.52790(17) 0.6317(10) 0.2216(3) 0.0730(18) Uani 1 1 d .
H38A H 0.5137 0.6973 0.1752 0.110 Uiso 1 1 calc R
H38B H 0.5329 0.5098 0.2044 0.110 Uiso 1 1 calc R
H38C H 0.5524 0.6924 0.2403 0.110 Uiso 1 1 calc R
C28 C 0.4103(2) 0.5546(11) 0.9664(4) 0.089(2) Uani 1 1 d .
O3 O 0.4084(3) 0.6876(9) 1.0075(3) 0.160(3) Uani 1 1 d .
C50 C 0.44648(16) 1.0570(8) 0.6622(4) 0.0700(17) Uani 1 1 d .
H50A H 0.4628 1.0171 0.6227 0.105 Uiso 1 1 calc R
H50B H 0.4541 0.9947 0.7144 0.105 Uiso 1 1 calc R
H50C H 0.4496 1.1861 0.6708 0.105 Uiso 1 1 calc R
C46 C 0.10685(19) 0.4439(10) -0.2944(3) 0.082(2) Uani 1 1 d .
H46A H 0.1270 0.5111 -0.3161 0.122 Uiso 1 1 calc R
H46B H 0.0825 0.4563 -0.3317 0.122 Uiso 1 1 calc R
H46C H 0.1141 0.3175 -0.2895 0.122 Uiso 1 1 calc R
C45 C 0.06713(18) 0.4423(11) -0.1794(4) 0.089(2) Uani 1 1 d .
H45A H 0.0683 0.3114 -0.1791 0.133 Uiso 1 1 calc R
H45B H 0.0439 0.4814 -0.2154 0.133 Uiso 1 1 calc R
H45C H 0.0665 0.4856 -0.1237 0.133 Uiso 1 1 calc R
C29 C 0.4451(3) 0.4153(15) 1.0823(4) 0.143(4) Uani 1 1 d .
H29A H 0.4656 0.5054 1.0894 0.215 Uiso 1 1 calc R
H29B H 0.4559 0.2987 1.1005 0.215 Uiso 1 1 calc R
H29C H 0.4252 0.4487 1.1149 0.215 Uiso 1 1 calc R

loop_
_atom_site_aniso_label
_atom_site_aniso_U_11
_atom_site_aniso_U_22
_atom_site_aniso_U_33
_atom_site_aniso_U_23
_atom_site_aniso_U_13
_atom_site_aniso_U_12
C16 0.033(2) 0.025(2) 0.038(2) -0.0032(16) 0.0057(16) -0.0019(17)
C13 0.031(2) 0.028(2) 0.042(2) -0.0064(17) 0.0052(16) 0.0004(17)
O5 0.0434(17) 0.0346(17) 0.064(2) -0.0077(15) -0.0026(15) -0.0040(14)
C4 0.033(2) 0.0233(19) 0.0331(19) -0.0007(15) 0.0081(16) -0.0002(16)
C19 0.030(2) 0.032(2) 0.0322(19) 0.0053(15) 0.0090(16) 0.0023(16)
C27 0.045(2) 0.040(2) 0.034(2) 0.0002(17) 0.0103(18) -0.0085(19)
C3 0.039(2) 0.0169(18) 0.044(2) -0.0014(15) 0.0034(18) 0.0035(16)
C17 0.055(3) 0.022(2) 0.045(2) -0.0019(17) -0.003(2) 0.0009(19)
C1 0.042(2) 0.036(2) 0.0276(18) -0.0013(16) 0.0077(17) 0.0018(19)
C10 0.037(2) 0.029(2) 0.038(2) -0.0010(16) 0.0091(18) -0.0012(17)
C39 0.038(2) 0.037(2) 0.039(2) 0.0043(18) 0.0023(18) 0.0082(19)
C34 0.029(2) 0.057(3) 0.038(2) -0.001(2) 0.0034(17) 0.007(2)
C18 0.033(2) 0.026(2) 0.040(2) 0.0035(16) 0.0003(17) 0.0019(16)
C9 0.033(2) 0.0214(18) 0.0329(19) -0.0040(14) 0.0055(16) -0.0010(15)
C2 0.046(2) 0.022(2) 0.039(2) 0.0018(16) 0.0054(18) 0.0087(17)
O1 0.093(3) 0.075(3) 0.0451(19) -0.0045(19) 0.0251(19) 0.013(2)
O2 0.055(2) 0.073(3) 0.065(2) -0.011(2) 0.0324(18) -0.009(2)
N1 0.042(2) 0.0228(17) 0.0457(19) -0.0024(15) 0.0040(16) 0.0003(15)
C20 0.035(2) 0.0189(18) 0.0360(19) -0.0003(14) 0.0024(17) 0.0018(15)
C30 0.043(2) 0.026(2) 0.0339(19) 0.0001(16) 0.0041(17) 0.0044(18)
C6 0.030(2) 0.029(2) 0.036(2) -0.0002(16) 0.0067(17) 0.0017(16)
C7 0.044(2) 0.026(2) 0.043(2) 0.0060(17) 0.0043(18) 0.0014(18)
C8 0.040(2) 0.026(2) 0.036(2) 0.0008(16) -0.0003(17) 0.0026(18)
C5 0.038(2) 0.034(2) 0.042(2) 0.0032(18) 0.0109(19) 0.0043(18)
C31 0.0277(19) 0.040(2) 0.0343(19) -0.0024(17) -0.0035(15) 0.0102(17)
C23 0.065(3) 0.040(3) 0.048(3) -0.002(2) 0.026(2) 0.009(2)
C21 0.037(2) 0.041(2) 0.038(2) 0.0089(18) 0.0073(17) 0.0100(19)
O4 0.131(4) 0.107(4) 0.047(2) 0.010(2) -0.033(2) -0.037(3)
C12 0.048(3) 0.031(2) 0.043(2) -0.0043(18) 0.0016(19) -0.001(2)
C22 0.042(2) 0.032(2) 0.0325(19) 0.0014(16) 0.0137(17) -0.0022(18)
C37 0.040(2) 0.062(3) 0.031(2) -0.004(2) 0.0015(18) 0.012(2)
C32 0.053(3) 0.040(3) 0.063(3) -0.018(2) 0.022(2) -0.013(2)
C11 0.045(2) 0.028(2) 0.043(2) -0.0042(17) 0.0035(19) -0.0031(19)
C15 0.037(2) 0.036(2) 0.037(2) -0.0027(17) 0.0043(17) -0.0004(18)
C26 0.054(3) 0.058(3) 0.039(2) 0.013(2) 0.005(2) -0.014(2)
C36 0.065(3) 0.035(2) 0.057(3) -0.004(2) 0.025(2) -0.001(2)
C25 0.059(3) 0.076(4) 0.030(2) -0.014(2) 0.017(2) -0.018(3)
C40 0.053(3) 0.044(3) 0.041(2) -0.005(2) -0.001(2) 0.008(2)
C24 0.093(4) 0.042(3) 0.046(3) -0.006(2) 0.024(3) -0.003(3)
C43 0.050(3) 0.057(3) 0.046(2) -0.008(2) -0.001(2) 0.003(2)
C41 0.038(2) 0.049(3) 0.037(2) -0.0052(19) 0.0008(18) 0.005(2)
C33 0.052(3) 0.045(3) 0.073(3) -0.012(3) 0.030(3) -0.008(2)
C42 0.043(3) 0.053(3) 0.039(2) -0.0031(19) -0.0001(19) -0.002(2)
C44 0.051(3) 0.063(3) 0.045(3) 0.004(2) 0.002(2) 0.000(3)
C35 0.070(3) 0.036(3) 0.058(3) -0.011(2) 0.022(3) 0.001(2)
C14 0.042(2) 0.042(3) 0.046(2) -0.005(2) 0.0047(19) 0.002(2)
C38 0.065(3) 0.116(5) 0.042(3) -0.006(3) 0.021(3) -0.012(4)
C28 0.133(7) 0.078(5) 0.048(3) 0.005(3) -0.008(4) -0.043(5)
O3 0.302(10) 0.104(5) 0.055(3) -0.025(3) -0.029(4) -0.012(5)
C50 0.054(3) 0.048(3) 0.101(5) 0.000(3) -0.012(3) -0.014(3)
C46 0.082(4) 0.102(5) 0.054(3) -0.027(3) -0.013(3) 0.022(4)
C45 0.064(4) 0.118(6) 0.075(4) 0.017(4) -0.016(3) -0.017(4)
C29 0.184(9) 0.165(10) 0.061(4) 0.034(5) -0.044(5) -0.068(8)

loop_
_atom_type_symbol
_atom_type_description
_atom_type_scat_dispersion_real
_atom_type_scat_dispersion_imag
_atom_type_scat_source
C C 0.0033 0.0016 'International Tables Vol C Tables 4.2.6.8 and 6.1.1.4'
H H 0.0000 0.0000 'International Tables Vol C Tables 4.2.6.8 and 6.1.1.4'
N N 0.0061 0.0033 'International Tables Vol C Tables 4.2.6.8 and 6.1.1.4'
O O 0.0106 0.0060 'International Tables Vol C Tables 4.2.6.8 and 6.1.1.4'

loop_
_geom_angle_atom_site_label_1
_geom_angle_atom_site_label_2
_geom_angle_atom_site_label_3
_geom_angle
C6 C16 C17 122.7(4)
C6 C16 C13 119.7(4)
C17 C16 C13 117.3(3)
C16 C13 C12 118.3(3)
C16 C13 C14 106.9(3)
C12 C13 C14 106.2(3)
C16 C13 C9 111.3(3)
C12 C13 C9 101.0(3)
C14 C13 C9 113.1(3)
N1 O5 C50 108.3(4)
C5 C4 C6 105.0(3)
C5 C4 C3 109.8(3)
C6 C4 C3 111.4(3)
C5 C4 C19 115.5(3)
C6 C4 C19 107.4(3)
C3 C4 C19 107.7(3)
C18 C19 C4 109.4(3)
C18 C19 C20 113.0(3)
C4 C19 C20 118.2(3)
C26 C27 C22 120.6(4)
C2 C3 C4 112.1(3)
C16 C17 C18 116.7(3)
N1 C1 C2 125.2(4)
N1 C1 C20 116.7(4)
C2 C1 C20 118.1(4)
C39 C10 C9 118.9(3)
C39 C10 C11 112.6(3)
C9 C10 C11 102.3(3)
C41 C39 C40 110.3(4)
C41 C39 C10 109.3(3)
C40 C39 C10 111.1(4)
C33 C34 C35 119.0(4)
C33 C34 C37 123.1(5)
C35 C34 C37 117.9(4)
C19 C18 C17 111.5(3)
C8 C9 C15 108.8(3)
C8 C9 C13 107.8(3)
C15 C9 C13 110.9(3)
C8 C9 C10 118.2(3)
C15 C9 C10 109.1(3)
C13 C9 C10 101.8(3)
C1 C2 C3 110.2(3)
C37 O2 C38 117.1(4)
C1 N1 O5 111.8(3)
C1 C20 C30 112.3(3)
C1 C20 C21 108.1(3)
C30 C20 C21 107.5(3)
C1 C20 C19 108.7(3)
C30 C20 C19 109.4(3)
C21 C20 C19 111.0(3)
C31 C30 C20 118.7(3)
C16 C6 C7 122.3(4)
C16 C6 C4 121.0(3)
C7 C6 C4 116.3(3)
C6 C7 C8 117.3(3)
C9 C8 C7 110.7(3)
C32 C31 C36 116.3(4)
C32 C31 C30 123.8(4)
C36 C31 C30 119.9(4)
C24 C23 C22 122.2(5)
C22 C21 C20 115.2(3)
C28 O4 C29 113.9(7)
C11 C12 C13 104.8(3)
C27 C22 C23 118.1(4)
C27 C22 C21 122.1(4)
C23 C22 C21 119.7(4)
O1 C37 O2 123.3(4)
O1 C37 C34 124.5(5)
O2 C37 C34 112.2(4)
C31 C32 C33 122.2(4)
C12 C11 C10 106.9(3)
C27 C26 C25 119.9(5)
C31 C36 C35 122.0(5)
C24 C25 C26 120.0(4)
C24 C25 C28 117.5(5)
C26 C25 C28 122.5(6)
C23 C24 C25 119.2(5)
C44 C43 C42 118.3(4)
C39 C41 C42 116.0(4)
C34 C33 C32 120.4(5)
C43 C42 C41 111.6(4)
C43 C44 C45 112.0(4)
C43 C44 C46 109.5(4)
C45 C44 C46 112.4(5)
C34 C35 C36 120.0(4)
O3 C28 O4 123.4(6)
O3 C28 C25 124.2(8)
O4 C28 C25 112.4(6)

loop_
_geom_bond_atom_site_label_1
_geom_bond_atom_site_label_2
_geom_bond_distance
C16 C6 1.353(5)
C16 C17 1.481(6)
C16 C13 1.501(5)
C13 C12 1.544(6)
C13 C14 1.553(6)
C13 C9 1.554(5)
O5 N1 1.419(5)
O5 C50 1.426(6)
C4 C5 1.546(5)
C4 C6 1.549(5)
C4 C3 1.557(5)
C4 C19 1.561(5)
C19 C18 1.523(5)
C19 C20 1.570(5)
C27 C26 1.372(6)
C27 C22 1.388(6)
C3 C2 1.521(6)
C17 C18 1.527(6)
C1 N1 1.283(5)
C1 C2 1.501(6)
C1 C20 1.535(5)
C10 C39 1.555(6)
C10 C9 1.555(5)
C10 C11 1.569(6)
C39 C41 1.528(6)
C39 C40 1.533(7)
C34 C33 1.369(7)
C34 C35 1.376(7)
C34 C37 1.482(6)
C9 C8 1.518(5)
C9 C15 1.529(5)
O1 C37 1.199(6)
O2 C37 1.327(6)
O2 C38 1.455(6)
C20 C30 1.565(5)
C20 C21 1.567(5)
C30 C31 1.503(5)
C6 C7 1.498(5)
C7 C8 1.536(6)
C31 C32 1.380(6)
C31 C36 1.388(6)
C23 C24 1.365(7)
C23 C22 1.395(6)
C21 C22 1.517(6)
O4 C28 1.336(9)
O4 C29 1.470(8)
C12 C11 1.539(6)
C32 C33 1.389(6)
C26 C25 1.408(7)
C36 C35 1.393(6)
C25 C24 1.374(8)
C25 C28 1.475(7)
C43 C44 1.511(7)
C43 C42 1.523(6)
C41 C42 1.530(6)
C44 C45 1.516(8)
C44 C46 1.526(7)
C28 O3 1.213(9)

loop_
_geom_torsion_atom_site_label_1
_geom_torsion_atom_site_label_2
_geom_torsion_atom_site_label_3
_geom_torsion_atom_site_label_4
_geom_torsion
C6 C16 C13 C12 -149.1(4)
C17 C16 C13 C12 37.2(5)
C6 C16 C13 C14 91.2(4)
C17 C16 C13 C14 -82.6(4)
C6 C16 C13 C9 -32.7(5)
C17 C16 C13 C9 153.5(4)
C5 C4 C19 C18 57.7(4)
C6 C4 C19 C18 -59.0(4)
C3 C4 C19 C18 -179.1(3)
C5 C4 C19 C20 -73.6(4)
C6 C4 C19 C20 169.6(3)
C3 C4 C19 C20 49.5(4)
C5 C4 C3 C2 70.0(4)
C6 C4 C3 C2 -174.1(3)
C19 C4 C3 C2 -56.5(4)
C6 C16 C17 C18 8.6(6)
C13 C16 C17 C18 -177.8(4)
C9 C10 C39 C41 -177.5(4)
C11 C10 C39 C41 -58.0(5)
C9 C10 C39 C40 60.5(5)
C11 C10 C39 C40 -180.0(4)
C4 C19 C18 C17 58.7(4)
C20 C19 C18 C17 -167.3(3)
C16 C17 C18 C19 -32.5(5)
C16 C13 C9 C8 60.3(4)
C12 C13 C9 C8 -173.2(3)
C14 C13 C9 C8 -60.1(4)
C16 C13 C9 C15 -58.8(4)
C12 C13 C9 C15 67.7(4)
C14 C13 C9 C15 -179.1(3)
C16 C13 C9 C10 -174.8(3)
C12 C13 C9 C10 -48.2(4)
C14 C13 C9 C10 64.9(4)
C39 C10 C9 C8 -77.3(5)
C11 C10 C9 C8 158.0(3)
C39 C10 C9 C15 47.7(5)
C11 C10 C9 C15 -77.0(4)
C39 C10 C9 C13 165.0(3)
C11 C10 C9 C13 40.2(4)
N1 C1 C2 C3 126.0(4)
C20 C1 C2 C3 -54.3(5)
C4 C3 C2 C1 59.6(5)
C2 C1 N1 O5 2.4(5)
C20 C1 N1 O5 -177.3(3)
C50 O5 N1 C1 -174.2(4)
N1 C1 C20 C30 -14.9(5)
C2 C1 C20 C30 165.4(3)
N1 C1 C20 C21 103.5(4)
C2 C1 C20 C21 -76.3(4)
N1 C1 C20 C19 -136.1(4)
C2 C1 C20 C19 44.2(4)
C18 C19 C20 C1 -172.2(3)
C4 C19 C20 C1 -42.6(4)
C18 C19 C20 C30 64.8(4)
C4 C19 C20 C30 -165.5(3)
C18 C19 C20 C21 -53.6(4)
C4 C19 C20 C21 76.1(4)
C1 C20 C30 C31 -78.5(4)
C21 C20 C30 C31 162.8(4)
C19 C20 C30 C31 42.2(5)
C17 C16 C6 C7 175.9(4)
C13 C16 C6 C7 2.4(6)
C17 C16 C6 C4 -11.7(6)
C13 C16 C6 C4 174.8(3)
C5 C4 C6 C16 -86.9(4)
C3 C4 C6 C16 154.3(4)
C19 C4 C6 C16 36.5(5)
C5 C4 C6 C7 86.0(4)
C3 C4 C6 C7 -32.9(5)
C19 C4 C6 C7 -150.6(3)
C16 C6 C7 C8 -0.4(6)
C4 C6 C7 C8 -173.1(3)
C15 C9 C8 C7 62.7(4)
C13 C9 C8 C7 -57.6(4)
C10 C9 C8 C7 -172.1(3)
C6 C7 C8 C9 29.4(5)
C20 C30 C31 C32 66.5(5)
C20 C30 C31 C36 -115.0(4)
C1 C20 C21 C22 -63.8(4)
C30 C20 C21 C22 57.6(4)
C19 C20 C21 C22 177.1(3)
C16 C13 C12 C11 158.9(4)
C14 C13 C12 C11 -81.1(4)
C9 C13 C12 C11 37.2(4)
C26 C27 C22 C23 -0.2(6)
C26 C27 C22 C21 -177.9(4)
C24 C23 C22 C27 -1.0(7)
C24 C23 C22 C21 176.7(4)
C20 C21 C22 C27 -99.4(5)
C20 C21 C22 C23 83.0(5)
C38 O2 C37 O1 -0.5(7)
C38 O2 C37 C34 179.1(4)
C33 C34 C37 O1 -176.9(5)
C35 C34 C37 O1 2.7(7)
C33 C34 C37 O2 3.5(6)
C35 C34 C37 O2 -176.9(4)
C36 C31 C32 C33 0.8(7)
C30 C31 C32 C33 179.3(4)
C13 C12 C11 C10 -12.4(5)
C39 C10 C11 C12 -146.1(3)
C9 C10 C11 C12 -17.3(4)
C22 C27 C26 C25 1.1(7)
C32 C31 C36 C35 -1.3(7)
C30 C31 C36 C35 -179.9(4)
C27 C26 C25 C24 -0.7(7)
C27 C26 C25 C28 177.6(5)
C22 C23 C24 C25 1.4(8)
C26 C25 C24 C23 -0.5(8)
C28 C25 C24 C23 -178.9(5)
C40 C39 C41 C42 -62.9(5)
C10 C39 C41 C42 174.7(4)
C35 C34 C33 C32 -0.5(8)
C37 C34 C33 C32 179.1(5)
C31 C32 C33 C34 0.1(8)
C44 C43 C42 C41 -175.8(4)
C39 C41 C42 C43 -177.3(4)
C42 C43 C44 C45 -67.9(7)
C42 C43 C44 C46 166.8(5)
C33 C34 C35 C36 0.0(8)
C37 C34 C35 C36 -179.6(4)
C31 C36 C35 C34 0.9(8)
C29 O4 C28 O3 0.3(12)
C29 O4 C28 C25 -179.9(6)
C24 C25 C28 O3 2.3(11)
C26 C25 C28 O3 -176.0(8)
C24 C25 C28 O4 -177.4(6)
C26 C25 C28 O4 4.2(9)

loop_
_platon_squeeze_void_nr
_platon_squeeze_void_average_x
_platon_squeeze_void_average_y
_platon_squeeze_void_average_z
_platon_squeeze_void_volume
_platon_squeeze_void_count_electrons
1 0.100 0.000 0.762 8.9 1.3
2 0.500 0.002 1.000 125.4 30.0
3 0.500 0.020 0.500 16.2 0.7
4 0.900 0.000 0.238 8.9 1.3
5 0.000 0.502 0.000 125.4 30.0
6 0.000 0.520 0.500 16.2 0.7
7 0.400 0.500 0.238 8.9 1.3
8 0.600 0.500 0.762 8.9 1.3
